data_2208574
loop_
_publ_author_name
'Dong, Wei-Li'
'Zhao, Wei-Guang'
'Li, Zheng-Ming'
'Song, Hai-Bin'

_publ_section_title
;
 4-{2-[(4-Methoxyphenyl)sulfanyl]-2-(1,2,3-thiadiazol-4-yl)acetyl}morpholine
;
_journal_issue 4
_journal_name_full 'Acta Crystallographica Section E'
_journal_page_first o1645
_journal_page_last o1646
_journal_paper_doi 10.1107/S1600536806010853
_journal_volume 62
_journal_year 2006
_chemical_formula_moiety 'C15 H17 N3 O3 S2'
_chemical_formula_sum 'C15 H17 N3 O3 S2'
_chemical_formula_weight 351.44
_chemical_name_systematic
;
\a-[(4-methoxyphenyl)thio] -1,2,3-Thiadiazole-4-acetylmorpholine
;
_space_group_IT_number 2
_symmetry_cell_setting triclinic
_symmetry_space_group_name_Hall '-P 1'
_symmetry_space_group_name_H-M 'P -1'
_atom_sites_solution_hydrogens geom
_atom_sites_solution_primary direct
_atom_sites_solution_secondary difmap
_cell_angle_alpha 83.092(8)
_cell_angle_beta 68.493(6)
_cell_angle_gamma 64.905(7)
_cell_formula_units_Z 2
_cell_length_a 8.680(4)
_cell_length_b 10.118(5)
_cell_length_c 11.339(5)
_cell_measurement_reflns_used 2133
_cell_measurement_temperature 294(2)
_cell_measurement_theta_max 26.21
_cell_measurement_theta_min 2.76
_cell_volume 838.3(7)
_computing_cell_refinement SMART
_computing_data_collection 'SMART (Bruker, 1998)'
_computing_data_reduction 'SAINT (Bruker, 1999)'
_computing_molecular_graphics 'SHELXTL (Bruker, 1998)'
_computing_publication_material SHELXTL
_computing_structure_refinement 'SHELXL97 (Sheldrick, 1997)'
_computing_structure_solution 'SHELXS97 (Sheldrick, 1997)'
_diffrn_ambient_temperature 294(2)
_diffrn_measured_fraction_theta_full 0.995
_diffrn_measured_fraction_theta_max 0.995
_diffrn_measurement_device_type 'Bruker SMART CCD area-detector'
_diffrn_measurement_method '\f and \w'
_diffrn_radiation_monochromator graphite
_diffrn_radiation_source 'fine-focus sealed tube'
_diffrn_radiation_type MoK\a
_diffrn_radiation_wavelength 0.71073
_diffrn_reflns_av_R_equivalents 0.0169
_diffrn_reflns_av_sigmaI/netI 0.0326
_diffrn_reflns_limit_h_max 10
_diffrn_reflns_limit_h_min -9
_diffrn_reflns_limit_k_max 12
_diffrn_reflns_limit_k_min -7
_diffrn_reflns_limit_l_max 13
_diffrn_reflns_limit_l_min -13
_diffrn_reflns_number 4274
_diffrn_reflns_theta_full 25.02
_diffrn_reflns_theta_max 25.02
_diffrn_reflns_theta_min 1.93
_diffrn_standards_decay_% 0
_diffrn_standards_interval_count 0
_diffrn_standards_interval_time 0
_diffrn_standards_number 0
_exptl_absorpt_coefficient_mu 0.335
_exptl_absorpt_correction_T_max 0.967
_exptl_absorpt_correction_T_min 0.926
_exptl_absorpt_correction_type multi-scan
_exptl_absorpt_process_details '(SADABS; Sheldrick, 1996)'
_exptl_crystal_colour colourless
_exptl_crystal_density_diffrn 1.392
_exptl_crystal_density_method 'not measured'
_exptl_crystal_description prism
_exptl_crystal_F_000 368
_exptl_crystal_size_max 0.18
_exptl_crystal_size_mid 0.14
_exptl_crystal_size_min 0.10
_refine_diff_density_max 0.767
_refine_diff_density_min -0.314
_refine_ls_extinction_coef 0.083(7)
_refine_ls_extinction_expression Fc^*^=kFc[1+0.001xFc^2^\l^3^/sin(2\q)]^-1/4^
_refine_ls_extinction_method SHELXL97
_refine_ls_goodness_of_fit_ref 1.045
_refine_ls_hydrogen_treatment constr
_refine_ls_matrix_type full
_refine_ls_number_parameters 210
_refine_ls_number_reflns 2934
_refine_ls_number_restraints 0
_refine_ls_restrained_S_all 1.045
_refine_ls_R_factor_all 0.0645
_refine_ls_R_factor_gt 0.0496
_refine_ls_shift/su_max 0.001
_refine_ls_shift/su_mean 0.000
_refine_ls_structure_factor_coef Fsqd
_refine_ls_weighting_details 'calc w=1/[\s^2^(Fo^2^)+(0.0686P)^2^+0.7187P] where P=(Fo^2^+2Fc^2^)/3'
_refine_ls_weighting_scheme calc
_refine_ls_wR_factor_gt 0.1313
_refine_ls_wR_factor_ref 0.1452
_reflns_number_gt 2300
_reflns_number_total 2934
_reflns_threshold_expression I>2\s(I)
_cod_data_source_file cv2022.cif
_cod_data_source_block I
_cod_depositor_comments
;
The following automatic conversions were performed:
'_symmetry_cell_setting' value 'Triclinic' changed to 'triclinic'
according to '/home/saulius/struct/CIF-dictionaries/cif_core.dic'
dictionary named 'cif_core.dic' version 2.4.1 from 2010-06-29.

Automatic conversion script
Id: cif_fix_enum 1527 2010-12-29 10:47:43Z saulius 

The following automatic conversions were performed:

'_symmetry_cell_setting' value 'Triclinic' changed to 'triclinic'
according to /home/saulius/struct/CIF-dictionaries/cif_core.dic
dictionary named 'cif_core.dic' version 2.4.1 from 2010-06-29.

Automatic conversion script
Id: cif_fix_values 1715 2011-07-08 13:25:40Z adriana 
;
_cod_database_code 2208574
_cod_database_fobs_code 2208574

loop_
_symmetry_equiv_pos_as_xyz
'x, y, z'
'-x, -y, -z'

loop_
_atom_site_type_symbol
_atom_site_label
_atom_site_fract_x
_atom_site_fract_y
_atom_site_fract_z
_atom_site_U_iso_or_equiv
_atom_site_adp_type
_atom_site_calc_flag
_atom_site_refinement_flags
_atom_site_occupancy
S S1 -0.16664(11) 0.71027(11) 0.30459(9) 0.0634(3) Uani d . 1
S S2 0.42785(12) 0.69153(9) 0.24700(7) 0.0486(3) Uani d . 1
O O1 0.3009(3) 0.4275(3) 0.42887(19) 0.0559(6) Uani d . 1
O O2 0.9603(3) 0.2046(3) 0.2824(2) 0.0758(8) Uani d . 1
O O3 0.4666(3) 0.9849(3) -0.2430(2) 0.0620(7) Uani d . 1
N N1 -0.0406(4) 0.6884(4) 0.1496(3) 0.0641(8) Uani d . 1
N N2 0.1327(4) 0.6290(3) 0.1318(2) 0.0503(7) Uani d . 1
N N3 0.5946(3) 0.3396(3) 0.2996(2) 0.0498(7) Uani d . 1
C C1 0.0168(4) 0.6386(4) 0.3485(3) 0.0497(8) Uani d . 1
H H1 0.0148 0.6266 0.4316 0.060 Uiso calc R 1
C C2 0.1694(4) 0.6008(3) 0.2420(2) 0.0371(6) Uani d . 1
C C3 0.3658(4) 0.5425(3) 0.2292(2) 0.0358(6) Uani d . 1
H H3 0.4408 0.4960 0.1444 0.043 Uiso calc R 1
C C4 0.4175(4) 0.4304(3) 0.3276(3) 0.0395(6) Uani d . 1
C C5 0.6538(5) 0.2343(5) 0.3925(3) 0.0702(11) Uani d . 1
H H5A 0.5577 0.2610 0.4750 0.084 Uiso calc R 1
H H5B 0.6761 0.1377 0.3673 0.084 Uiso calc R 1
C C6 0.8164(5) 0.2307(6) 0.4019(4) 0.0864(14) Uani d . 1
H H6A 0.7887 0.3232 0.4391 0.104 Uiso calc R 1
H H6B 0.8566 0.1546 0.4584 0.104 Uiso calc R 1
C C7 0.9032(5) 0.3158(5) 0.1968(4) 0.0804(13) Uani d . 1
H H7A 1.0017 0.2960 0.1157 0.096 Uiso calc R 1
H H7B 0.8772 0.4097 0.2304 0.096 Uiso calc R 1
C C8 0.7434(4) 0.3234(5) 0.1777(3) 0.0653(10) Uani d . 1
H H8A 0.7741 0.2352 0.1322 0.078 Uiso calc R 1
H H8B 0.7035 0.4058 0.1263 0.078 Uiso calc R 1
C C9 0.4388(4) 0.7754(3) 0.0989(3) 0.0401(7) Uani d . 1
C C10 0.6002(4) 0.7244(3) -0.0045(3) 0.0448(7) Uani d . 1
H H10 0.7005 0.6449 0.0042 0.054 Uiso calc R 1
C C11 0.6145(4) 0.7903(3) -0.1207(3) 0.0463(7) Uani d . 1
H H11 0.7227 0.7537 -0.1895 0.056 Uiso calc R 1
C C12 0.4673(4) 0.9102(3) -0.1333(3) 0.0449(7) Uani d . 1
C C13 0.3048(4) 0.9629(3) -0.0301(3) 0.0527(8) Uani d . 1
H H13 0.2053 1.0436 -0.0385 0.063 Uiso calc R 1
C C14 0.2911(4) 0.8960(3) 0.0844(3) 0.0494(8) Uani d . 1
H H14 0.1821 0.9318 0.1526 0.059 Uiso calc R 1
C C15 0.6324(5) 0.9397(4) -0.3494(3) 0.0682(10) Uani d . 1
H H15A 0.7247 0.9476 -0.3268 0.102 Uiso calc R 1
H H15B 0.6143 1.0010 -0.4189 0.102 Uiso calc R 1
H H15C 0.6699 0.8401 -0.3739 0.102 Uiso calc R 1

loop_
_atom_site_aniso_label
_atom_site_aniso_U_11
_atom_site_aniso_U_22
_atom_site_aniso_U_33
_atom_site_aniso_U_12
_atom_site_aniso_U_13
_atom_site_aniso_U_23
S1 0.0408(5) 0.0826(7) 0.0552(6) -0.0161(5) -0.0191(4) 0.0152(5)
S2 0.0653(6) 0.0588(5) 0.0375(4) -0.0392(4) -0.0216(4) 0.0112(3)
O1 0.0400(11) 0.0703(15) 0.0379(12) -0.0170(11) -0.0060(9) 0.0233(10)
O2 0.0384(13) 0.105(2) 0.0555(15) -0.0110(13) -0.0116(11) 0.0150(14)
O3 0.0757(17) 0.0567(14) 0.0532(14) -0.0257(13) -0.0306(13) 0.0233(11)
N1 0.0559(18) 0.084(2) 0.0509(17) -0.0234(16) -0.0284(14) 0.0181(15)
N2 0.0480(15) 0.0610(17) 0.0399(14) -0.0192(13) -0.0198(12) 0.0115(12)
N3 0.0357(13) 0.0669(17) 0.0351(13) -0.0179(13) -0.0094(11) 0.0205(12)
C1 0.0424(17) 0.062(2) 0.0380(16) -0.0170(15) -0.0145(13) 0.0089(14)
C2 0.0429(16) 0.0378(15) 0.0323(14) -0.0190(13) -0.0146(12) 0.0090(11)
C3 0.0391(15) 0.0410(15) 0.0273(13) -0.0197(13) -0.0091(11) 0.0059(11)
C4 0.0386(15) 0.0478(16) 0.0300(14) -0.0192(13) -0.0100(12) 0.0079(12)
C5 0.049(2) 0.093(3) 0.055(2) -0.024(2) -0.0201(17) 0.036(2)
C6 0.055(2) 0.126(4) 0.055(2) -0.020(2) -0.0182(19) 0.018(2)
C7 0.050(2) 0.110(3) 0.064(2) -0.031(2) -0.0087(18) 0.016(2)
C8 0.0409(18) 0.091(3) 0.0421(18) -0.0185(18) -0.0056(14) 0.0160(18)
C9 0.0468(16) 0.0386(15) 0.0420(16) -0.0254(14) -0.0160(13) 0.0079(12)
C10 0.0425(16) 0.0422(16) 0.0483(17) -0.0197(14) -0.0153(14) 0.0136(13)
C11 0.0448(17) 0.0478(17) 0.0441(17) -0.0235(14) -0.0113(13) 0.0125(13)
C12 0.0589(19) 0.0399(16) 0.0463(17) -0.0273(15) -0.0247(15) 0.0130(13)
C13 0.0515(19) 0.0405(17) 0.059(2) -0.0100(15) -0.0240(16) 0.0065(15)
C14 0.0465(18) 0.0435(17) 0.0483(18) -0.0142(15) -0.0099(14) -0.0017(14)
C15 0.085(3) 0.073(2) 0.051(2) -0.041(2) -0.026(2) 0.0275(18)

loop_
_atom_type_symbol
_atom_type_description
_atom_type_scat_dispersion_real
_atom_type_scat_dispersion_imag
_atom_type_scat_source
C C 0.0033 0.0016 'International Tables Vol C Tables 4.2.6.8 and 6.1.1.4'
H H 0.0000 0.0000 'International Tables Vol C Tables 4.2.6.8 and 6.1.1.4'
N N 0.0061 0.0033 'International Tables Vol C Tables 4.2.6.8 and 6.1.1.4'
O O 0.0106 0.0060 'International Tables Vol C Tables 4.2.6.8 and 6.1.1.4'
S S 0.1246 0.1234 'International Tables Vol C Tables 4.2.6.8 and 6.1.1.4'

loop_
_geom_angle_atom_site_label_1
_geom_angle_atom_site_label_2
_geom_angle_atom_site_label_3
_geom_angle
_geom_angle_publ_flag
N1 S1 C1 92.96(15) ?
C9 S2 C3 101.16(12) y
C6 O2 C7 109.9(3) ?
C12 O3 C15 117.7(3) ?
N2 N1 S1 111.3(2) ?
N1 N2 C2 113.6(3) ?
C4 N3 C5 120.1(2) ?
C4 N3 C8 126.9(2) ?
C5 N3 C8 112.8(3) ?
C2 C1 S1 108.7(2) ?
C2 C1 H1 125.6 ?
S1 C1 H1 125.6 ?
C1 C2 N2 113.3(3) ?
C1 C2 C3 129.9(3) ?
N2 C2 C3 116.6(2) ?
C2 C3 C4 114.3(2) y
C2 C3 S2 111.23(19) ?
C4 C3 S2 106.04(18) ?
C2 C3 H3 108.3 ?
C4 C3 H3 108.3 ?
S2 C3 H3 108.3 ?
O1 C4 N3 122.0(3) ?
O1 C4 C3 120.5(3) ?
N3 C4 C3 117.6(2) y
C6 C5 N3 111.5(3) ?
C6 C5 H5A 109.3 ?
N3 C5 H5A 109.3 ?
C6 C5 H5B 109.3 ?
N3 C5 H5B 109.3 ?
H5A C5 H5B 108.0 ?
O2 C6 C5 113.0(3) ?
O2 C6 H6A 109.0 ?
C5 C6 H6A 109.0 ?
O2 C6 H6B 109.0 ?
C5 C6 H6B 109.0 ?
H6A C6 H6B 107.8 ?
O2 C7 C8 112.6(3) ?
O2 C7 H7A 109.1 ?
C8 C7 H7A 109.1 ?
O2 C7 H7B 109.1 ?
C8 C7 H7B 109.1 ?
H7A C7 H7B 107.8 ?
C7 C8 N3 111.2(3) ?
C7 C8 H8A 109.4 ?
N3 C8 H8A 109.4 ?
C7 C8 H8B 109.4 ?
N3 C8 H8B 109.4 ?
H8A C8 H8B 108.0 ?
C10 C9 C14 118.4(3) ?
C10 C9 S2 119.8(2) ?
C14 C9 S2 121.6(2) ?
C9 C10 C11 121.2(3) ?
C9 C10 H10 119.4 ?
C11 C10 H10 119.4 ?
C12 C11 C10 119.6(3) ?
C12 C11 H11 120.2 ?
C10 C11 H11 120.2 ?
O3 C12 C11 124.6(3) ?
O3 C12 C13 115.6(3) ?
C11 C12 C13 119.7(3) ?
C14 C13 C12 120.3(3) ?
C14 C13 H13 119.9 ?
C12 C13 H13 119.9 ?
C13 C14 C9 120.7(3) ?
C13 C14 H14 119.7 ?
C9 C14 H14 119.7 ?
O3 C15 H15A 109.5 ?
O3 C15 H15B 109.5 ?
H15A C15 H15B 109.5 ?
O3 C15 H15C 109.5 ?
H15A C15 H15C 109.5 ?
H15B C15 H15C 109.5 ?

loop_
_geom_bond_atom_site_label_1
_geom_bond_atom_site_label_2
_geom_bond_distance
_geom_bond_publ_flag
S1 N1 1.677(3) y
S1 C1 1.681(3) y
S2 C9 1.777(3) y
S2 C3 1.856(3) ?
O1 C4 1.228(3) ?
O2 C6 1.425(4) ?
O2 C7 1.439(5) ?
O3 C12 1.376(4) ?
O3 C15 1.427(4) ?
N1 N2 1.306(4) y
N2 C2 1.370(4) y
N3 C4 1.350(4) ?
N3 C5 1.473(4) ?
N3 C8 1.474(4) ?
C1 C2 1.366(4) ?
C1 H1 0.9300 ?
C2 C3 1.504(4) ?
C3 C4 1.537(4) ?
C3 H3 0.9800 ?
C5 C6 1.439(5) ?
C5 H5A 0.9700 ?
C5 H5B 0.9700 ?
C6 H6A 0.9700 ?
C6 H6B 0.9700 ?
C7 C8 1.450(5) ?
C7 H7A 0.9700 ?
C7 H7B 0.9700 ?
C8 H8A 0.9700 ?
C8 H8B 0.9700 ?
C9 C10 1.390(4) ?
C9 C14 1.392(4) ?
C10 C11 1.391(4) ?
C10 H10 0.9300 ?
C11 C12 1.380(4) ?
C11 H11 0.9300 ?
C12 C13 1.395(4) ?
C13 C14 1.379(4) ?
C13 H13 0.9300 ?
C14 H14 0.9300 ?
C15 H15A 0.9600 ?
C15 H15B 0.9600 ?
C15 H15C 0.9600 ?

loop_
_geom_torsion_atom_site_label_1
_geom_torsion_atom_site_label_2
_geom_torsion_atom_site_label_3
_geom_torsion_atom_site_label_4
_geom_torsion
_geom_torsion_publ_flag
C1 S1 N1 N2 0.2(3) ?
S1 N1 N2 C2 -0.7(4) ?
N1 S1 C1 C2 0.3(3) ?
S1 C1 C2 N2 -0.8(3) ?
S1 C1 C2 C3 175.3(2) ?
N1 N2 C2 C1 1.0(4) ?
N1 N2 C2 C3 -175.7(3) ?
C1 C2 C3 C4 39.8(4) ?
N2 C2 C3 C4 -144.2(3) y
C1 C2 C3 S2 -80.3(3) ?
N2 C2 C3 S2 95.7(3) y
C9 S2 C3 C2 -74.8(2) y
C9 S2 C3 C4 160.36(19) ?
C5 N3 C4 O1 -0.9(5) ?
C8 N3 C4 O1 173.9(3) ?
C5 N3 C4 C3 177.2(3) ?
C8 N3 C4 C3 -8.0(5) ?
C2 C3 C4 O1 -22.8(4) ?
S2 C3 C4 O1 100.1(3) ?
C2 C3 C4 N3 159.1(3) y
S2 C3 C4 N3 -78.0(3) ?
C4 N3 C5 C6 -136.0(4) ?
C8 N3 C5 C6 48.5(5) ?
C7 O2 C6 C5 58.3(5) ?
N3 C5 C6 O2 -53.9(5) ?
C6 O2 C7 C8 -58.1(5) ?
O2 C7 C8 N3 53.5(5) ?
C4 N3 C8 C7 136.5(4) ?
C5 N3 C8 C7 -48.4(5) ?
C3 S2 C9 C10 -87.8(2) ?
C3 S2 C9 C14 94.9(3) ?
C14 C9 C10 C11 -0.9(4) ?
S2 C9 C10 C11 -178.2(2) ?
C9 C10 C11 C12 1.3(5) ?
C15 O3 C12 C11 -3.3(5) ?
C15 O3 C12 C13 176.8(3) ?
C10 C11 C12 O3 179.2(3) ?
C10 C11 C12 C13 -0.9(5) ?
O3 C12 C13 C14 -180.0(3) ?
C11 C12 C13 C14 0.2(5) ?
C12 C13 C14 C9 0.2(5) ?
C10 C9 C14 C13 0.2(4) ?
S2 C9 C14 C13 177.4(2) ?
